data_4133485
loop_
_publ_author_name
'Mondal, Sudipta'
'Jacoby, Guy'
'Sawaya, Michael R.'
'Arnon, Zohar A.'
'Adler-Abramovich, Lihi'
'Rehak, Pavel'
'Vukovi\'c, Lela'
'Shimon, Linda J. W.'
'Kr\'al, Petr'
'Beck, Roy'
'Gazit, Ehud'

_publ_section_title
;
 Transition of Metastable Cross-\a Crystals into Cross-\b Fibrils by
 \b-Turn Flipping.
;
_journal_issue 1
_journal_name_full 'Journal of the American Chemical Society'
_journal_page_first 363
_journal_page_last 369
_journal_paper_doi 10.1021/jacs.8b10289
_journal_volume 141
_journal_year 2019
_chemical_formula_moiety '4(C36 H51 N7 O10), 20(H2 O), 3(O)'
_chemical_formula_sum 'C144 H244 N28 O63'
_chemical_formula_weight 3375.66
_space_group_crystal_system monoclinic
_space_group_IT_number 4
_space_group_name_Hall 'P 2yb'
_space_group_name_H-M_alt 'P 1 21 1'
_atom_sites_solution_hydrogens mixed
_audit_creation_method SHELXL-2016/4
_cell_angle_alpha 90
_cell_angle_beta 109.252(2)
_cell_angle_gamma 90
_cell_formula_units_Z 1
_cell_length_a 8.9084(4)
_cell_length_b 39.9686(19)
_cell_length_c 13.1196(6)
_cell_measurement_reflns_used 9846
_cell_measurement_temperature 100(2)
_cell_measurement_theta_max 26.01
_cell_measurement_theta_min 2.42
_cell_volume 4410.1(4)
_computing_cell_refinement 'Bruker Apex2'
_computing_data_collection 'Bruker Apex2'
_computing_data_reduction 'Bruker Apex2'
_computing_structure_refinement 'SHELXL-2016/4 (Sheldrick, 2016)'
_computing_structure_solution 'SHELXT-2013 (Sheldrick, 2013)'
_diffrn_ambient_temperature 100(2)
_diffrn_measured_fraction_theta_full 0.999
_diffrn_measured_fraction_theta_max 0.992
_diffrn_measurement_device_type 'Bruker KappaApexII CCD'
_diffrn_measurement_method 'phi and omega scans'
_diffrn_radiation_type MoK\a
_diffrn_radiation_wavelength 0.71073
_diffrn_reflns_av_R_equivalents 0.0451
_diffrn_reflns_av_unetI/netI 0.0507
_diffrn_reflns_Laue_measured_fraction_full 0.999
_diffrn_reflns_Laue_measured_fraction_max 0.992
_diffrn_reflns_limit_h_max 11
_diffrn_reflns_limit_h_min -11
_diffrn_reflns_limit_k_max 49
_diffrn_reflns_limit_k_min -47
_diffrn_reflns_limit_l_max 15
_diffrn_reflns_limit_l_min -16
_diffrn_reflns_number 72644
_diffrn_reflns_point_group_measured_fraction_full 0.992
_diffrn_reflns_point_group_measured_fraction_max 0.963
_diffrn_reflns_theta_full 25.242
_diffrn_reflns_theta_max 26.463
_diffrn_reflns_theta_min 2.038
_diffrn_source sealed-tube
_exptl_absorpt_coefficient_mu 0.100
_exptl_absorpt_correction_T_max 0.98
_exptl_absorpt_correction_T_min 0.98
_exptl_absorpt_correction_type multi-scan
_exptl_absorpt_process_details SADABS
_exptl_crystal_colour colourless
_exptl_crystal_density_diffrn 1.271
_exptl_crystal_description prism
_exptl_crystal_F_000 1808
_exptl_crystal_size_max 0.200
_exptl_crystal_size_mid 0.200
_exptl_crystal_size_min 0.200
_refine_diff_density_max 1.040
_refine_diff_density_min -0.744
_refine_diff_density_rms 0.056
_refine_ls_abs_structure_details
;
 Flack x determined using 5876 quotients [(I+)-(I-)]/[(I+)+(I-)]
 (Parsons, Flack and Wagner, Acta Cryst. B69 (2013) 249-259).
;
_refine_ls_abs_structure_Flack 0.1(3)
_refine_ls_extinction_method none
_refine_ls_goodness_of_fit_ref 1.053
_refine_ls_hydrogen_treatment mixed
_refine_ls_matrix_type full
_refine_ls_number_parameters 1137
_refine_ls_number_reflns 17527
_refine_ls_number_restraints 49
_refine_ls_restrained_S_all 1.075
_refine_ls_R_factor_all 0.0641
_refine_ls_R_factor_gt 0.0532
_refine_ls_shift/su_max 0.013
_refine_ls_shift/su_mean 0.000
_refine_ls_structure_factor_coef Fsqd
_refine_ls_weighting_details 'w=1/[\s^2^(Fo^2^)+(0.0773P)^2^+1.1817P] where P=(Fo^2^+2Fc^2^)/3'
_refine_ls_weighting_scheme calc
_refine_ls_wR_factor_gt 0.1315
_refine_ls_wR_factor_ref 0.1391
_reflns_Friedel_coverage 0.912
_reflns_Friedel_fraction_full 0.984
_reflns_Friedel_fraction_max 0.933
_reflns_number_gt 14918
_reflns_number_total 17527
_reflns_threshold_expression 'I > 2\s(I)'
_cod_data_source_file ja8b10289_si_001.cif
_cod_data_source_block pep7nh3
_cod_original_sg_symbol_H-M 'P 21'
_cod_database_code 4133485
_shelx_shelxl_version_number 2016/4
_shelx_space_group_comment
;
The symmetry employed for this shelxl refinement is uniquely defined
by the following loop, which should always be used as a source of
symmetry information in preference to the above space-group names.
They are only intended as comments.
;
_shelx_estimated_absorpt_t_min 0.980
_shelx_estimated_absorpt_t_max 0.980

loop_
_space_group_symop_operation_xyz
'x, y, z'
'-x, y+1/2, -z'

loop_
_atom_site_label
_atom_site_type_symbol
_atom_site_fract_x
_atom_site_fract_y
_atom_site_fract_z
_atom_site_U_iso_or_equiv
_atom_site_adp_type
_atom_site_occupancy
_atom_site_site_symmetry_order
_atom_site_calc_flag
_atom_site_refinement_flags_posn
_atom_site_refinement_flags_adp
_atom_site_refinement_flags_occupancy
_atom_site_disorder_assembly
_atom_site_disorder_group
N1 N 0.4167(4) 0.45159(9) 0.4970(3) 0.0247(8) Uani 1 1 d . . . . .
H1A H 0.519387 0.445070 0.510884 0.039(15) Uiso 1 1 calc R . . . .
H1B H 0.414133 0.470549 0.534775 0.039(15) Uiso 1 1 calc R . . . .
H1C H 0.371247 0.455663 0.425087 0.032(14) Uiso 1 1 calc R . . . .
C1 C 0.3278(5) 0.42476(11) 0.5298(3) 0.0218(9) Uani 1 1 d . . . . .
H1 H 0.369506 0.422387 0.610106 0.026 Uiso 1 1 calc R U . . .
C2 C 0.3519(4) 0.39228(11) 0.4789(3) 0.0194(8) Uani 1 1 d . . . . .
O1 O 0.4201(3) 0.39122(7) 0.4106(2) 0.0214(6) Uani 1 1 d . . . . .
C3 C 0.1472(6) 0.43216(13) 0.4937(4) 0.0326(11) Uani 1 1 d . . . . .
H3A H 0.096793 0.418033 0.535328 0.039 Uiso 1 1 calc R U . . .
H3B H 0.129779 0.455902 0.508218 0.039 Uiso 1 1 calc R U . . .
O2 O 0.0773(4) 0.42541(9) 0.3818(3) 0.0379(8) Uani 1 1 d . . . . .
H2 H 0.048788 0.443463 0.348220 0.057 Uiso 1 1 calc R U . . .
N2 N 0.2845(4) 0.36552(9) 0.5084(3) 0.0238(8) Uani 1 1 d . . . . .
H2A H 0.233898 0.368425 0.555048 0.029 Uiso 1 1 calc R U . . .
C4 C 0.2912(5) 0.33171(11) 0.4666(3) 0.0233(9) Uani 1 1 d . . . . .
C5 C 0.2347(5) 0.33201(10) 0.3422(3) 0.0200(9) Uani 1 1 d . . . . .
O3 O 0.2931(3) 0.31255(8) 0.2945(2) 0.0248(7) Uani 1 1 d . . . . .
C6 C 0.1746(6) 0.30984(12) 0.5000(4) 0.0295(10) Uani 1 1 d . . . . .
H6A H 0.213095 0.307009 0.578637 0.044 Uiso 1 1 calc R U . . .
H6B H 0.166159 0.287896 0.465253 0.044 Uiso 1 1 calc R U . . .
H6C H 0.069898 0.320581 0.477706 0.044 Uiso 1 1 calc R U . . .
C7 C 0.4592(5) 0.31734(12) 0.5109(4) 0.0296(10) Uani 1 1 d . . . . .
H7A H 0.532316 0.331485 0.488181 0.044 Uiso 1 1 calc R U . . .
H7B H 0.460043 0.294622 0.482997 0.044 Uiso 1 1 calc R U . . .
H7C H 0.493032 0.316703 0.589917 0.044 Uiso 1 1 calc R U . . .
N3 N 0.1131(4) 0.35274(8) 0.2906(3) 0.0186(7) Uani 1 1 d . . . . .
H3 H 0.079569 0.367326 0.328476 0.022 Uiso 1 1 calc R U . . .
C8 C 0.0363(4) 0.35146(11) 0.1735(3) 0.0174(8) Uani 1 1 d . . . . .
H8 H 0.063741 0.329348 0.148686 0.021 Uiso 1 1 calc R U . . .
C9 C 0.0976(5) 0.37865(10) 0.1141(3) 0.0181(8) Uani 1 1 d . . . . .
O4 O 0.0190(3) 0.38658(7) 0.0211(2) 0.0216(6) Uani 1 1 d . . . . .
C10 C -0.1455(5) 0.35269(11) 0.1431(4) 0.0239(9) Uani 1 1 d . . . . .
H10A H -0.176194 0.372758 0.175809 0.029 Uiso 1 1 calc R U . . .
H10B H -0.193773 0.354571 0.063673 0.029 Uiso 1 1 calc R U . . .
C11 C -0.2087(5) 0.32187(11) 0.1812(4) 0.0219(9) Uani 1 1 d . . . . .
C12 C -0.2328(5) 0.32083(11) 0.2813(4) 0.0245(9) Uani 1 1 d . . . . .
H12 H -0.211909 0.340220 0.325636 0.029 Uiso 1 1 calc R U . . .
C13 C -0.2863(5) 0.29218(12) 0.3167(4) 0.0298(10) Uani 1 1 d . . . . .
H13 H -0.301870 0.292070 0.384921 0.036 Uiso 1 1 calc R U . . .
C14 C -0.3176(6) 0.26353(12) 0.2536(5) 0.0370(12) Uani 1 1 d . . . . .
H14 H -0.352181 0.243641 0.278688 0.044 Uiso 1 1 calc R U . . .
C15 C -0.2976(7) 0.26441(13) 0.1539(5) 0.0437(14) Uani 1 1 d . . . . .
H15 H -0.320855 0.245078 0.109278 0.052 Uiso 1 1 calc R U . . .
C16 C -0.2436(6) 0.29330(13) 0.1178(4) 0.0356(12) Uani 1 1 d . . . . .
H16 H -0.230494 0.293430 0.048764 0.043 Uiso 1 1 calc R U . . .
N4 N 0.2415(4) 0.39117(8) 0.1658(3) 0.0160(7) Uani 1 1 d . . . . .
H4 H 0.296162 0.383367 0.230063 0.019 Uiso 1 1 calc R U . . .
C17 C 0.3102(5) 0.41753(10) 0.1181(3) 0.0165(8) Uani 1 1 d . . . . .
H17 H 0.245666 0.438227 0.114716 0.020 Uiso 1 1 calc R U . . .
C18 C 0.3059(4) 0.40965(10) 0.0034(3) 0.0173(8) Uani 1 1 d . . . . .
O5 O 0.2786(3) 0.43291(7) -0.0633(2) 0.0214(6) Uani 1 1 d . . . . .
C19 C 0.4796(5) 0.42505(11) 0.1907(3) 0.0213(9) Uani 1 1 d . . . . .
H19A H 0.525143 0.443257 0.158856 0.026 Uiso 1 1 calc R U . . .
H19B H 0.479208 0.432430 0.262628 0.026 Uiso 1 1 calc R U . . .
O6 O 0.5731(4) 0.39566(8) 0.2012(3) 0.0298(7) Uani 1 1 d . . . . .
H6 H 0.628862 0.393042 0.266193 0.045 Uiso 1 1 calc R U . . .
N5 N 0.3369(4) 0.37843(9) -0.0195(3) 0.0176(7) Uani 1 1 d . . . . .
H5 H 0.350555 0.362937 0.030402 0.021 Uiso 1 1 calc R U . . .
C20 C 0.3493(5) 0.36877(11) -0.1250(3) 0.0231(9) Uani 1 1 d . . . . .
C21 C 0.1915(5) 0.37564(10) -0.2166(3) 0.0186(8) Uani 1 1 d . . . . .
O7 O 0.1907(4) 0.37683(9) -0.3110(2) 0.0300(7) Uani 1 1 d . . . . .
C22 C 0.4851(5) 0.38773(14) -0.1464(4) 0.0334(11) Uani 1 1 d . . . . .
H22A H 0.459962 0.411668 -0.153851 0.050 Uiso 1 1 calc R U . . .
H22B H 0.498583 0.379420 -0.213135 0.050 Uiso 1 1 calc R U . . .
H22C H 0.583700 0.384256 -0.085982 0.050 Uiso 1 1 calc R U . . .
C23 C 0.3768(7) 0.33112(13) -0.1251(4) 0.0350(12) Uani 1 1 d . . . . .
H23A H 0.478861 0.325578 -0.070346 0.053 Uiso 1 1 calc R U . . .
H23B H 0.378440 0.324173 -0.196352 0.053 Uiso 1 1 calc R U . . .
H23C H 0.290939 0.319415 -0.108598 0.053 Uiso 1 1 calc R U . . .
N6 N 0.0594(4) 0.37778(8) -0.1911(3) 0.0160(7) Uani 1 1 d . . . . .
H6D H 0.067420 0.377581 -0.122385 0.019 Uiso 1 1 calc R U . . .
C24 C -0.0971(5) 0.38044(10) -0.2713(3) 0.0169(8) Uani 1 1 d . . . . .
H24 H -0.085682 0.376556 -0.343666 0.020 Uiso 1 1 calc R U . . .
C25 C -0.1758(5) 0.41454(10) -0.2743(3) 0.0179(8) Uani 1 1 d . . . . .
O8 O -0.3059(3) 0.42027(8) -0.3435(2) 0.0254(7) Uani 1 1 d . . . . .
C26 C -0.2066(5) 0.35282(11) -0.2530(4) 0.0242(9) Uani 1 1 d . . . . .
H26A H -0.220946 0.356285 -0.182104 0.029 Uiso 1 1 calc R U . . .
H26B H -0.312293 0.354472 -0.309494 0.029 Uiso 1 1 calc R U . . .
C27 C -0.1388(5) 0.31821(11) -0.2562(4) 0.0274(10) Uani 1 1 d . . . . .
C28 C -0.0769(10) 0.29944(15) -0.1628(6) 0.0643(14) Uani 1 1 d . . . . .
H28 H -0.078840 0.308112 -0.095880 0.077 Uiso 1 1 calc R U . . .
C29 C -0.0117(10) 0.26793(15) -0.1665(6) 0.0643(14) Uani 1 1 d . . . . .
H29 H 0.029524 0.255141 -0.102248 0.077 Uiso 1 1 calc R U . . .
C30 C -0.0072(9) 0.25526(14) -0.2636(6) 0.0634(19) Uani 1 1 d . . . . .
H30 H 0.037218 0.233780 -0.265982 0.076 Uiso 1 1 calc R U . . .
C31 C -0.0663(7) 0.27361(13) -0.3557(5) 0.0434(13) Uani 1 1 d . . . . .
H31 H -0.063872 0.264809 -0.422447 0.052 Uiso 1 1 calc R U . . .
C32 C -0.1305(6) 0.30529(12) -0.3525(4) 0.0325(11) Uani 1 1 d . . . . .
H32 H -0.168949 0.318154 -0.416758 0.039 Uiso 1 1 calc R U . . .
N7 N -0.0988(4) 0.43685(8) -0.1989(3) 0.0166(7) Uani 1 1 d . . . . .
H7 H -0.005098 0.431308 -0.153350 0.020 Uiso 1 1 calc R U . . .
C33 C -0.1624(5) 0.46988(10) -0.1886(3) 0.0187(8) Uani 1 1 d . . . . .
C34 C -0.3115(5) 0.46676(12) -0.1554(4) 0.0263(10) Uani 1 1 d . . . . .
H34A H -0.396173 0.455803 -0.213370 0.039 Uiso 1 1 calc R U . . .
H34B H -0.346838 0.489097 -0.142400 0.039 Uiso 1 1 calc R U . . .
H34C H -0.286909 0.453396 -0.089311 0.039 Uiso 1 1 calc R U . . .
C35 C -0.0338(5) 0.48864(12) -0.0997(4) 0.0277(10) Uani 1 1 d . . . . .
H35A H -0.009620 0.476378 -0.031502 0.042 Uiso 1 1 calc R U . . .
H35B H -0.072142 0.511100 -0.091144 0.042 Uiso 1 1 calc R U . . .
H35C H 0.062653 0.490440 -0.119712 0.042 Uiso 1 1 calc R U . . .
C36 C -0.1911(5) 0.49017(10) -0.2927(3) 0.0191(8) Uani 1 1 d . . . . .
O9 O -0.3069(3) 0.50952(8) -0.3210(3) 0.0295(7) Uani 1 1 d . . . . .
O10 O -0.0901(3) 0.48722(7) -0.3422(2) 0.0216(6) Uani 1 1 d . . . . .
N8 N -0.2157(4) 0.04656(9) 0.5311(3) 0.0249(8) Uani 1 1 d . . . . .
H8A H -0.258059 0.041269 0.459873 0.07(2) Uiso 1 1 calc R . . . .
H8B H -0.291941 0.056009 0.553979 0.07(2) Uiso 1 1 calc R . . . .
H8C H -0.178547 0.027664 0.569943 0.06(2) Uiso 1 1 calc R . . . .
C37 C -0.0830(5) 0.07057(10) 0.5467(4) 0.0213(9) Uani 1 1 d . . . . .
H37 H -0.037924 0.076084 0.625296 0.026 Uiso 1 1 calc R U . . .
C38 C -0.1498(5) 0.10282(10) 0.4847(3) 0.0195(9) Uani 1 1 d . . . . .
O11 O -0.2852(3) 0.10398(7) 0.4177(2) 0.0231(6) Uani 1 1 d . . . . .
C39 C 0.0472(5) 0.05388(11) 0.5122(4) 0.0243(9) Uani 1 1 d . . . . .
H39A H 0.138385 0.069311 0.524270 0.029 Uiso 1 1 calc R U . . .
H39B H 0.085319 0.033368 0.555256 0.029 Uiso 1 1 calc R U . . .
O12 O -0.0176(4) 0.04576(8) 0.4015(2) 0.0280(7) Uani 1 1 d . . . . .
H12A H 0.024861 0.028137 0.389169 0.042 Uiso 1 1 calc R U . . .
N9 N -0.0494(4) 0.12871(9) 0.5083(3) 0.0199(7) Uani 1 1 d . . . . .
H9 H 0.050668 0.124892 0.546497 0.024 Uiso 1 1 calc R U . . .
C40 C -0.0969(5) 0.16320(10) 0.4739(3) 0.0184(8) Uani 1 1 d . . . . .
C41 C -0.1816(5) 0.16514(10) 0.3513(3) 0.0173(8) Uani 1 1 d . . . . .
O13 O -0.2991(3) 0.18360(7) 0.3142(2) 0.0224(6) Uani 1 1 d . . . . .
C42 C 0.0558(5) 0.18402(12) 0.5000(4) 0.0257(9) Uani 1 1 d . . . . .
H42A H 0.112771 0.183314 0.577830 0.039 Uiso 1 1 calc R U . . .
H42B H 0.028503 0.207245 0.477442 0.039 Uiso 1 1 calc R U . . .
H42C H 0.123563 0.174814 0.461247 0.039 Uiso 1 1 calc R U . . .
C43 C -0.2037(5) 0.17685(11) 0.5337(4) 0.0252(9) Uani 1 1 d . . . . .
H43A H -0.299620 0.163027 0.517344 0.038 Uiso 1 1 calc R U . . .
H43B H -0.233792 0.199937 0.510766 0.038 Uiso 1 1 calc R U . . .
H43C H -0.146618 0.176396 0.611604 0.038 Uiso 1 1 calc R U . . .
N10 N -0.1164(4) 0.14802(8) 0.2893(3) 0.0160(7) Uani 1 1 d . . . . .
H10C H -0.037524 0.134203 0.320002 0.019 Uiso 1 1 calc R U . . .
C44 C -0.1720(4) 0.15154(10) 0.1721(3) 0.0172(8) Uani 1 1 d . . . . .
H44 H -0.231375 0.173178 0.154627 0.021 Uiso 1 1 calc R U . . .
C45 C -0.2873(4) 0.12386(10) 0.1153(3) 0.0175(8) Uani 1 1 d . . . . .
O14 O -0.3044(3) 0.11585(8) 0.0213(2) 0.0230(6) Uani 1 1 d . . . . .
C46 C -0.0307(5) 0.15392(11) 0.1285(4) 0.0230(9) Uani 1 1 d . . . . .
H46A H 0.028222 0.132479 0.141823 0.028 Uiso 1 1 calc R U . . .
H46B H -0.071852 0.157694 0.049551 0.028 Uiso 1 1 calc R U . . .
C47 C 0.0818(3) 0.18211(7) 0.1819(3) 0.0268(10) Uani 1 1 d G . . . .
C48 C 0.2244(4) 0.17557(6) 0.2635(3) 0.0346(11) Uani 1 1 d G . . . .
H48 H 0.254187 0.153149 0.284876 0.042 Uiso 1 1 calc R U . . .
C49 C 0.3234(3) 0.20182(8) 0.3140(3) 0.0314(11) Uani 1 1 d G . . . .
H49 H 0.420868 0.197349 0.369763 0.038 Uiso 1 1 calc R U . . .
C50 C 0.2798(4) 0.23462(7) 0.2828(4) 0.079(3) Uani 1 1 d G U . . .
H50 H 0.347483 0.252564 0.317221 0.095 Uiso 1 1 calc R U . . .
C51 C 0.1372(5) 0.24116(6) 0.2011(5) 0.132(4) Uani 1 1 d G U . . .
H51 H 0.107417 0.263578 0.179791 0.158 Uiso 1 1 calc R U . . .
C52 C 0.0382(4) 0.21491(9) 0.1507(4) 0.146(6) Uani 1 1 d G U . . .
H52 H -0.059266 0.219379 0.094901 0.175 Uiso 1 1 calc R U . . .
N11 N -0.3764(4) 0.11037(8) 0.1705(3) 0.0171(7) Uani 1 1 d . . . . .
H11 H -0.369026 0.118401 0.234442 0.021 Uiso 1 1 calc R U . . .
C53 C -0.4837(5) 0.08287(10) 0.1260(3) 0.0203(9) Uani 1 1 d . . . . .
H53 H -0.418341 0.063505 0.116764 0.024 Uiso 1 1 calc R U . . .
C54 C -0.6066(5) 0.09055(10) 0.0154(3) 0.0190(9) Uani 1 1 d . . . . .
O15 O -0.6507(3) 0.06724(7) -0.0494(2) 0.0236(6) Uani 1 1 d . . . . .
C55 C -0.5700(5) 0.07202(11) 0.2036(4) 0.0239(9) Uani 1 1 d . . . . .
H55A H -0.636291 0.052079 0.174713 0.029 Uiso 1 1 calc R U . . .
H55B H -0.491675 0.066098 0.274543 0.029 Uiso 1 1 calc R U . . .
O16 O -0.6664(4) 0.09852(9) 0.2159(3) 0.0447(9) Uani 1 1 d . . . . .
H16A H -0.722160 0.092054 0.252690 0.067 Uiso 1 1 calc R U . . .
N12 N -0.6619(4) 0.12186(9) -0.0056(3) 0.0180(7) Uani 1 1 d . . . . .
H12B H -0.626801 0.137390 0.044162 0.022 Uiso 1 1 calc R U . . .
C56 C -0.7801(5) 0.13081(11) -0.1100(3) 0.0216(9) Uani 1 1 d . . . . .
C57 C -0.7153(5) 0.12278(10) -0.2036(3) 0.0198(9) Uani 1 1 d . . . . .
O17 O -0.8072(3) 0.11814(8) -0.2958(2) 0.0282(7) Uani 1 1 d . . . . .
C58 C -0.8079(6) 0.16847(12) -0.1133(4) 0.0294(10) Uani 1 1 d . . . . .
H58A H -0.850632 0.174771 -0.056053 0.044 Uiso 1 1 calc R U . . .
H58B H -0.884013 0.174703 -0.183615 0.044 Uiso 1 1 calc R U . . .
H58C H -0.707077 0.180142 -0.102289 0.044 Uiso 1 1 calc R U . . .
C59 C -0.9377(5) 0.11216(13) -0.1273(4) 0.0289(10) Uani 1 1 d . . . . .
H59A H -0.919682 0.087997 -0.128554 0.043 Uiso 1 1 calc R U . . .
H59B H -1.015591 0.119083 -0.196182 0.043 Uiso 1 1 calc R U . . .
H59C H -0.978224 0.117521 -0.068305 0.043 Uiso 1 1 calc R U . . .
N13 N -0.5580(4) 0.12301(8) -0.1784(3) 0.0176(7) Uani 1 1 d . . . . .
H13A H -0.499203 0.125383 -0.110188 0.021 Uiso 1 1 calc R U . . .
C60 C -0.4783(5) 0.11948(10) -0.2591(3) 0.0194(8) Uani 1 1 d . . . . .
H60 H -0.559019 0.122751 -0.332192 0.023 Uiso 1 1 calc R U . . .
C61 C -0.4016(4) 0.08497(10) -0.2562(3) 0.0172(8) Uani 1 1 d . . . . .
O18 O -0.3303(3) 0.07894(7) -0.3209(2) 0.0232(6) Uani 1 1 d . . . . .
C62 C -0.3511(5) 0.14662(11) -0.2415(4) 0.0216(9) Uani 1 1 d . . . . .
H62A H -0.271079 0.143870 -0.168874 0.026 Uiso 1 1 calc R U . . .
H62B H -0.296354 0.143890 -0.295472 0.026 Uiso 1 1 calc R U . . .
C63 C -0.4214(5) 0.18155(11) -0.2511(4) 0.0258(10) Uani 1 1 d . . . . .
C64 C -0.4017(9) 0.20130(14) -0.1605(5) 0.0566(12) Uani 1 1 d . . . . .
H64 H -0.339774 0.193122 -0.091408 0.068 Uiso 1 1 calc R U . . .
C65 C -0.4709(9) 0.23282(14) -0.1689(5) 0.0566(12) Uani 1 1 d . . . . .
H65 H -0.458092 0.245918 -0.106177 0.068 Uiso 1 1 calc R U . . .
C66 C -0.5582(8) 0.24481(14) -0.2695(5) 0.0510(15) Uani 1 1 d . . . . .
H66 H -0.604567 0.266445 -0.275964 0.061 Uiso 1 1 calc R U . . .
C67 C -0.5792(6) 0.22597(12) -0.3604(4) 0.0342(11) Uani 1 1 d . . . . .
H67 H -0.638609 0.234601 -0.429401 0.041 Uiso 1 1 calc R U . . .
C68 C -0.5130(5) 0.19416(12) -0.3512(4) 0.0271(10) Uani 1 1 d . . . . .
H68 H -0.530565 0.180841 -0.413995 0.033 Uiso 1 1 calc R U . . .
N14 N -0.4153(4) 0.06296(8) -0.1823(3) 0.0181(7) Uani 1 1 d . . . . .
H14A H -0.472667 0.068646 -0.141818 0.022 Uiso 1 1 calc R U . . .
C69 C -0.3393(5) 0.02995(10) -0.1658(3) 0.0178(8) Uani 1 1 d . . . . .
C70 C -0.4133(5) 0.00757(10) -0.2659(3) 0.0183(8) Uani 1 1 d . . . . .
O19 O -0.3259(3) -0.01326(7) -0.2913(2) 0.0219(6) Uani 1 1 d . . . . .
O20 O -0.5614(3) 0.01052(8) -0.3144(2) 0.0230(6) Uani 1 1 d . . . . .
C71 C -0.1582(5) 0.03358(11) -0.1360(4) 0.0234(9) Uani 1 1 d . . . . .
H71A H -0.133358 0.044368 -0.195588 0.035 Uiso 1 1 calc R U . . .
H71B H -0.108697 0.011395 -0.122697 0.035 Uiso 1 1 calc R U . . .
H71C H -0.117149 0.047279 -0.070746 0.035 Uiso 1 1 calc R U . . .
C72 C -0.3765(5) 0.01381(11) -0.0715(3) 0.0233(9) Uani 1 1 d . . . . .
H72A H -0.333671 0.027763 -0.006939 0.035 Uiso 1 1 calc R U . . .
H72B H -0.327774 -0.008442 -0.057574 0.035 Uiso 1 1 calc R U . . .
H72C H -0.491926 0.011743 -0.089334 0.035 Uiso 1 1 calc R U . . .
O73 O 0.3648(4) 0.31572(9) 0.1068(3) 0.0348(8) Uani 1 1 d D . . . .
H73A H 0.455(4) 0.3072(15) 0.119(4) 0.052 Uiso 1 1 d D U . . .
H73B H 0.349(6) 0.3151(15) 0.166(2) 0.052 Uiso 1 1 d D U . . .
O74 O 0.4657(4) 0.18507(9) 0.1076(3) 0.0384(8) Uani 1 1 d D . . . .
H74A H 0.524(5) 0.1865(17) 0.070(4) 0.058 Uiso 1 1 d D U . . .
H74B H 0.522(5) 0.1844(17) 0.1729(15) 0.058 Uiso 1 1 d D U . . .
O75 O -0.3775(4) 0.00290(8) 0.3666(3) 0.0275(7) Uani 1 1 d D . . . .
H75A H -0.337(5) -0.0072(13) 0.325(3) 0.041 Uiso 1 1 d D U . . .
H75B H -0.4770(19) 0.0023(14) 0.333(4) 0.041 Uiso 1 1 d D U . . .
O76 O -0.2773(4) 0.46021(8) 0.4554(3) 0.0350(8) Uani 1 1 d D . . . .
H76A H -0.220(7) 0.4704(12) 0.510(3) 0.07(2) Uiso 1 1 d D . . . .
H76B H -0.318(5) 0.4751(9) 0.409(3) 0.033(14) Uiso 1 1 d D . . . .
O77 O 0.0548(4) 0.49229(9) 0.3286(3) 0.0317(7) Uani 1 1 d D . . . .
H77A H 0.116(5) 0.4885(15) 0.291(3) 0.048 Uiso 1 1 d D U . . .
H77B H -0.028(4) 0.4993(14) 0.278(3) 0.048 Uiso 1 1 d D U . . .
O78 O 0.2239(4) 0.46566(10) -0.2628(3) 0.0386(9) Uani 1 1 d D . . . .
H78A H 0.240(7) 0.4539(16) -0.207(3) 0.07(2) Uiso 1 1 d D . . . .
H78B H 0.125(2) 0.4676(16) -0.292(4) 0.058(19) Uiso 1 1 d D . . . .
O79 O 0.4236(4) 0.04825(9) 0.4989(3) 0.0345(8) Uani 1 1 d D . . . .
H79A H 0.379(7) 0.0346(11) 0.449(3) 0.052 Uiso 1 1 d D U . . .
H79B H 0.417(7) 0.0397(13) 0.556(2) 0.052 Uiso 1 1 d D U . . .
O80 O 0.4177(4) 0.11587(9) 0.4624(3) 0.0428(9) Uani 1 1 d D . . . .
H80A H 0.438(7) 0.0956(6) 0.481(5) 0.064 Uiso 1 1 d D U . . .
H80B H 0.505(4) 0.1225(13) 0.457(6) 0.064 Uiso 1 1 d D U . . .
O81 O 0.2009(4) 0.02845(11) -0.2323(3) 0.0469(10) Uani 1 1 d D . . . .
H81A H 0.244(6) 0.0400(15) -0.177(3) 0.070 Uiso 1 1 d D U . . .
H81B H 0.275(5) 0.0238(17) -0.256(5) 0.070 Uiso 1 1 d D U . . .
O82 O -0.2426(5) 0.39249(10) 0.4216(3) 0.0468(9) Uani 1 1 d D . . . .
H82A H -0.238(9) 0.4128(5) 0.439(5) 0.070 Uiso 1 1 d D U . . .
H82B H -0.271(9) 0.3816(12) 0.467(4) 0.070 Uiso 1 1 d D U . . .
O83A O -0.8736(7) 0.09841(13) 0.3261(5) 0.037(2) Uani 0.710(14) 1 d . . P A 1
O83B O -0.9712(15) 0.0889(3) 0.2612(11) 0.029(4) Uani 0.290(14) 1 d . . P A 2
O84 O 0.2817(11) 0.2431(2) 0.0602(7) 0.056(2) Uani 0.5 1 d . . P . .

loop_
_atom_site_aniso_label
_atom_site_aniso_U_11
_atom_site_aniso_U_22
_atom_site_aniso_U_33
_atom_site_aniso_U_23
_atom_site_aniso_U_13
_atom_site_aniso_U_12
N1 0.031(2) 0.021(2) 0.018(2) -0.0036(15) 0.0022(16) 0.0026(15)
C1 0.024(2) 0.027(2) 0.015(2) 0.0028(17) 0.0065(17) 0.0049(18)
C2 0.0135(19) 0.027(2) 0.014(2) -0.0015(17) -0.0008(16) -0.0006(17)
O1 0.0248(15) 0.0224(15) 0.0206(15) -0.0039(12) 0.0126(13) -0.0038(12)
C3 0.031(2) 0.036(3) 0.032(3) 0.008(2) 0.012(2) 0.010(2)
O2 0.0347(19) 0.034(2) 0.035(2) 0.0067(16) -0.0011(16) -0.0036(16)
N2 0.0268(19) 0.030(2) 0.0182(18) -0.0022(16) 0.0115(16) -0.0047(16)
C4 0.028(2) 0.023(2) 0.018(2) -0.0029(18) 0.0064(18) -0.0070(18)
C5 0.020(2) 0.019(2) 0.019(2) 0.0039(17) 0.0041(17) -0.0054(17)
O3 0.0283(16) 0.0245(16) 0.0200(16) 0.0025(13) 0.0058(13) 0.0055(13)
C6 0.037(3) 0.032(3) 0.018(2) 0.005(2) 0.007(2) -0.009(2)
C7 0.031(2) 0.031(3) 0.022(2) 0.004(2) 0.0029(19) -0.002(2)
N3 0.0229(18) 0.0189(18) 0.0158(18) -0.0022(14) 0.0088(14) -0.0020(14)
C8 0.018(2) 0.023(2) 0.0115(19) 0.0015(16) 0.0046(16) -0.0005(16)
C9 0.021(2) 0.018(2) 0.017(2) -0.0011(16) 0.0088(17) 0.0041(16)
O4 0.0204(15) 0.0301(17) 0.0139(15) 0.0034(12) 0.0052(12) 0.0018(12)
C10 0.020(2) 0.026(2) 0.028(2) 0.0041(19) 0.0105(19) 0.0019(17)
C11 0.0151(19) 0.022(2) 0.028(2) -0.0012(18) 0.0071(18) -0.0011(16)
C12 0.026(2) 0.024(2) 0.028(2) -0.0006(19) 0.0142(19) -0.0015(18)
C13 0.026(2) 0.031(3) 0.035(3) 0.009(2) 0.014(2) 0.000(2)
C14 0.036(3) 0.021(2) 0.059(4) 0.003(2) 0.021(3) -0.003(2)
C15 0.056(3) 0.025(3) 0.062(4) -0.015(3) 0.035(3) -0.011(2)
C16 0.037(3) 0.037(3) 0.038(3) -0.011(2) 0.020(2) -0.007(2)
N4 0.0176(16) 0.0161(17) 0.0144(17) 0.0046(13) 0.0056(14) 0.0009(13)
C17 0.0188(19) 0.017(2) 0.016(2) 0.0028(16) 0.0092(16) 0.0019(16)
C18 0.0124(18) 0.022(2) 0.015(2) 0.0037(17) 0.0019(16) -0.0017(15)
O5 0.0228(15) 0.0221(16) 0.0185(15) 0.0061(13) 0.0058(12) -0.0002(12)
C19 0.024(2) 0.020(2) 0.020(2) 0.0001(17) 0.0084(18) -0.0013(17)
O6 0.0249(16) 0.0370(19) 0.0231(17) -0.0049(15) 0.0019(13) 0.0106(14)
N5 0.0211(17) 0.0220(18) 0.0106(16) 0.0042(14) 0.0064(14) 0.0064(14)
C20 0.025(2) 0.032(3) 0.015(2) 0.0025(18) 0.0112(18) 0.0108(18)
C21 0.025(2) 0.016(2) 0.017(2) 0.0036(16) 0.0104(17) 0.0054(17)
O7 0.0307(17) 0.045(2) 0.0166(16) 0.0045(14) 0.0115(14) 0.0086(15)
C22 0.020(2) 0.059(3) 0.025(2) 0.006(2) 0.0112(19) 0.007(2)
C23 0.049(3) 0.035(3) 0.021(2) 0.001(2) 0.012(2) 0.023(2)
N6 0.0189(17) 0.0191(17) 0.0111(16) 0.0004(13) 0.0063(14) 0.0003(13)
C24 0.019(2) 0.019(2) 0.0130(19) -0.0012(16) 0.0063(16) -0.0008(16)
C25 0.019(2) 0.021(2) 0.014(2) 0.0005(17) 0.0054(17) -0.0014(16)
O8 0.0222(16) 0.0273(17) 0.0200(16) 0.0012(13) -0.0019(13) 0.0007(13)
C26 0.024(2) 0.024(2) 0.029(2) -0.0031(19) 0.0151(19) -0.0048(18)
C27 0.032(2) 0.017(2) 0.038(3) 0.0018(19) 0.018(2) -0.0019(18)
C28 0.106(4) 0.031(2) 0.062(3) 0.020(2) 0.037(3) 0.016(2)
C29 0.106(4) 0.031(2) 0.062(3) 0.020(2) 0.037(3) 0.016(2)
C30 0.081(5) 0.018(3) 0.100(6) 0.003(3) 0.042(4) 0.007(3)
C31 0.051(3) 0.025(3) 0.060(4) -0.010(3) 0.026(3) -0.003(2)
C32 0.032(3) 0.024(3) 0.040(3) -0.006(2) 0.010(2) -0.003(2)
N7 0.0170(16) 0.0148(17) 0.0153(17) 0.0008(14) 0.0016(14) 0.0038(13)
C33 0.0189(19) 0.017(2) 0.018(2) -0.0016(17) 0.0036(16) 0.0017(16)
C34 0.028(2) 0.027(2) 0.027(2) 0.005(2) 0.014(2) 0.0055(19)
C35 0.031(2) 0.026(2) 0.018(2) -0.0055(19) -0.0029(19) 0.002(2)
C36 0.018(2) 0.016(2) 0.021(2) 0.0016(17) 0.0039(17) -0.0004(16)
O9 0.0233(15) 0.0367(18) 0.0309(18) 0.0154(15) 0.0120(14) 0.0108(14)
O10 0.0193(14) 0.0233(16) 0.0218(16) 0.0016(13) 0.0062(12) 0.0007(12)
N8 0.035(2) 0.0163(19) 0.030(2) -0.0024(16) 0.0208(18) -0.0042(16)
C37 0.025(2) 0.017(2) 0.023(2) -0.0001(17) 0.0106(18) -0.0022(17)
C38 0.021(2) 0.022(2) 0.018(2) -0.0002(17) 0.0092(18) -0.0022(17)
O11 0.0226(16) 0.0269(17) 0.0186(15) -0.0014(13) 0.0050(13) -0.0068(12)
C39 0.025(2) 0.023(2) 0.024(2) 0.0008(18) 0.0068(18) -0.0002(18)
O12 0.0314(17) 0.0329(19) 0.0217(16) 0.0016(14) 0.0114(14) 0.0096(14)
N9 0.0174(17) 0.0188(18) 0.0189(18) 0.0005(14) -0.0002(14) -0.0008(14)
C40 0.019(2) 0.017(2) 0.019(2) 0.0002(17) 0.0057(17) -0.0033(16)
C41 0.020(2) 0.016(2) 0.015(2) -0.0008(16) 0.0062(17) -0.0069(16)
O13 0.0227(15) 0.0228(16) 0.0205(15) 0.0008(12) 0.0057(13) 0.0051(13)
C42 0.024(2) 0.027(2) 0.024(2) -0.0047(19) 0.0042(19) -0.0085(18)
C43 0.034(2) 0.025(2) 0.020(2) -0.0028(18) 0.014(2) 0.0000(19)
N10 0.0142(15) 0.0187(17) 0.0133(16) -0.0006(14) 0.0023(13) 0.0007(13)
C44 0.0169(19) 0.022(2) 0.0127(19) -0.0008(16) 0.0047(16) 0.0003(16)
C45 0.0149(19) 0.021(2) 0.016(2) 0.0021(16) 0.0035(16) 0.0067(16)
O14 0.0174(14) 0.0330(18) 0.0168(15) -0.0052(13) 0.0031(12) 0.0001(12)
C46 0.023(2) 0.027(2) 0.020(2) -0.0026(18) 0.0081(18) -0.0021(18)
C47 0.019(2) 0.027(2) 0.035(3) 0.000(2) 0.010(2) -0.0028(18)
C48 0.031(3) 0.025(3) 0.041(3) 0.003(2) 0.001(2) -0.003(2)
C49 0.024(2) 0.037(3) 0.030(3) -0.001(2) 0.005(2) -0.004(2)
C50 0.028(3) 0.024(3) 0.160(8) -0.017(4) -0.002(4) -0.005(2)
C51 0.096(5) 0.048(4) 0.185(7) 0.006(5) -0.044(5) 0.000(4)
C52 0.052(5) 0.026(4) 0.269(15) 0.018(6) -0.070(7) -0.006(3)
N11 0.0153(16) 0.0191(18) 0.0165(17) -0.0031(14) 0.0047(14) -0.0024(13)
C53 0.019(2) 0.016(2) 0.025(2) -0.0019(17) 0.0064(18) 0.0007(16)
C54 0.0135(18) 0.021(2) 0.023(2) -0.0038(18) 0.0061(16) -0.0044(16)
O15 0.0212(15) 0.0226(16) 0.0242(16) -0.0062(13) 0.0036(13) -0.0039(12)
C55 0.023(2) 0.018(2) 0.027(2) -0.0005(18) 0.0048(19) -0.0034(17)
O16 0.045(2) 0.038(2) 0.060(3) 0.0020(18) 0.0290(19) 0.0019(17)
N12 0.0139(15) 0.0190(18) 0.0176(17) -0.0029(14) 0.0003(13) 0.0011(13)
C56 0.016(2) 0.026(2) 0.019(2) -0.0031(18) 0.0012(17) 0.0037(17)
C57 0.0178(19) 0.014(2) 0.024(2) 0.0012(17) 0.0027(18) 0.0023(16)
O17 0.0206(15) 0.0392(19) 0.0189(16) 0.0002(14) -0.0014(13) -0.0009(14)
C58 0.029(2) 0.029(3) 0.026(2) -0.003(2) 0.002(2) 0.0092(19)
C59 0.014(2) 0.039(3) 0.029(3) -0.005(2) 0.0012(18) 0.0005(18)
N13 0.0177(16) 0.0181(18) 0.0160(17) -0.0008(14) 0.0041(14) 0.0026(14)
C60 0.022(2) 0.019(2) 0.016(2) 0.0008(17) 0.0038(17) -0.0006(17)
C61 0.0142(19) 0.019(2) 0.014(2) -0.0018(16) -0.0011(16) -0.0027(16)
O18 0.0256(15) 0.0253(16) 0.0202(16) -0.0009(12) 0.0095(13) 0.0024(12)
C62 0.021(2) 0.020(2) 0.022(2) 0.0041(18) 0.0049(18) -0.0029(17)
C63 0.025(2) 0.021(2) 0.031(3) 0.0000(19) 0.009(2) -0.0045(18)
C64 0.084(3) 0.030(2) 0.040(2) -0.0095(18) -0.001(2) 0.008(2)
C65 0.084(3) 0.030(2) 0.040(2) -0.0095(18) -0.001(2) 0.008(2)
C66 0.066(4) 0.020(3) 0.054(4) 0.001(3) 0.002(3) 0.007(3)
C67 0.038(3) 0.022(2) 0.041(3) 0.009(2) 0.011(2) 0.003(2)
C68 0.028(2) 0.026(2) 0.028(3) 0.003(2) 0.011(2) 0.0011(19)
N14 0.0168(16) 0.0157(17) 0.0198(18) -0.0015(14) 0.0034(14) 0.0027(13)
C69 0.0167(19) 0.017(2) 0.017(2) -0.0011(16) 0.0015(16) 0.0014(16)
C70 0.021(2) 0.016(2) 0.017(2) 0.0023(16) 0.0051(17) -0.0019(16)
O19 0.0192(14) 0.0211(15) 0.0243(16) -0.0063(13) 0.0057(12) 0.0010(12)
O20 0.0172(14) 0.0289(16) 0.0213(16) -0.0025(13) 0.0039(12) -0.0003(12)
C71 0.017(2) 0.023(2) 0.026(2) -0.0064(19) 0.0006(18) 0.0017(17)
C72 0.029(2) 0.020(2) 0.018(2) -0.0023(18) 0.0029(18) 0.0040(18)
O73 0.046(2) 0.0330(19) 0.0318(19) 0.0015(15) 0.0212(17) 0.0057(16)
O74 0.038(2) 0.0293(19) 0.034(2) -0.0055(17) -0.0067(16) 0.0057(16)
O75 0.0237(16) 0.0317(19) 0.0250(18) -0.0023(14) 0.0051(14) -0.0008(14)
O76 0.047(2) 0.0216(18) 0.0238(19) 0.0021(15) -0.0047(16) -0.0004(16)
O77 0.0284(17) 0.0377(19) 0.0306(18) 0.0085(15) 0.0120(15) 0.0102(15)
O78 0.0217(17) 0.062(3) 0.034(2) 0.0252(19) 0.0119(15) 0.0069(17)
O79 0.042(2) 0.0311(19) 0.0270(18) -0.0062(15) 0.0072(16) -0.0095(16)
O80 0.0294(18) 0.036(2) 0.056(2) 0.0043(19) 0.0044(18) 0.0057(16)
O81 0.0241(17) 0.073(3) 0.043(2) -0.034(2) 0.0110(16) -0.0116(18)
O82 0.057(2) 0.035(2) 0.040(2) -0.0095(18) 0.0059(19) 0.005(2)
O83A 0.043(4) 0.033(3) 0.044(4) 0.014(3) 0.026(4) 0.010(3)
O83B 0.025(8) 0.027(7) 0.035(8) -0.011(5) 0.006(7) -0.006(5)
O84 0.066(6) 0.046(5) 0.051(5) 0.006(4) 0.010(4) 0.010(4)

loop_
_atom_type_symbol
_atom_type_description
_atom_type_scat_dispersion_real
_atom_type_scat_dispersion_imag
_atom_type_scat_source
C C 0.0033 0.0016 'International Tables Vol C Tables 4.2.6.8 and 6.1.1.4'
H H 0.0000 0.0000 'International Tables Vol C Tables 4.2.6.8 and 6.1.1.4'
N N 0.0061 0.0033 'International Tables Vol C Tables 4.2.6.8 and 6.1.1.4'
O O 0.0106 0.0060 'International Tables Vol C Tables 4.2.6.8 and 6.1.1.4'

loop_
_geom_angle_atom_site_label_1
_geom_angle_atom_site_label_2
_geom_angle_atom_site_label_3
_geom_angle
C1 N1 H1A 109.5
C1 N1 H1B 109.5
H1A N1 H1B 109.5
C1 N1 H1C 109.5
H1A N1 H1C 109.5
H1B N1 H1C 109.5
N1 C1 C2 109.2(3)
N1 C1 C3 112.0(4)
C2 C1 C3 108.3(4)
N1 C1 H1 109.1
C2 C1 H1 109.1
C3 C1 H1 109.1
O1 C2 N2 123.6(4)
O1 C2 C1 121.7(4)
N2 C2 C1 114.6(3)
O2 C3 C1 109.7(4)
O2 C3 H3A 109.7
C1 C3 H3A 109.7
O2 C3 H3B 109.7
C1 C3 H3B 109.7
H3A C3 H3B 108.2
C3 O2 H2 109.5
C2 N2 C4 123.3(3)
C2 N2 H2A 118.4
C4 N2 H2A 118.4
N2 C4 C7 111.1(4)
N2 C4 C6 107.7(3)
C7 C4 C6 110.4(4)
N2 C4 C5 110.4(4)
C7 C4 C5 110.0(4)
C6 C4 C5 107.0(3)
O3 C5 N3 122.8(4)
O3 C5 C4 119.6(4)
N3 C5 C4 117.5(4)
C4 C6 H6A 109.5
C4 C6 H6B 109.5
H6A C6 H6B 109.5
C4 C6 H6C 109.5
H6A C6 H6C 109.5
H6B C6 H6C 109.5
C4 C7 H7A 109.5
C4 C7 H7B 109.5
H7A C7 H7B 109.5
C4 C7 H7C 109.5
H7A C7 H7C 109.5
H7B C7 H7C 109.5
C5 N3 C8 121.6(3)
C5 N3 H3 119.2
C8 N3 H3 119.2
N3 C8 C10 111.1(3)
N3 C8 C9 112.7(3)
C10 C8 C9 111.4(3)
N3 C8 H8 107.1
C10 C8 H8 107.1
C9 C8 H8 107.1
O4 C9 N4 122.9(4)
O4 C9 C8 120.2(4)
N4 C9 C8 116.7(3)
C11 C10 C8 111.4(4)
C11 C10 H10A 109.3
C8 C10 H10A 109.3
C11 C10 H10B 109.3
C8 C10 H10B 109.3
H10A C10 H10B 108.0
C16 C11 C12 117.7(4)
C16 C11 C10 120.5(4)
C12 C11 C10 121.7(4)
C13 C12 C11 121.2(4)
C13 C12 H12 119.4
C11 C12 H12 119.4
C12 C13 C14 120.6(4)
C12 C13 H13 119.7
C14 C13 H13 119.7
C15 C14 C13 118.9(4)
C15 C14 H14 120.6
C13 C14 H14 120.6
C14 C15 C16 120.8(5)
C14 C15 H15 119.6
C16 C15 H15 119.6
C11 C16 C15 120.8(4)
C11 C16 H16 119.6
C15 C16 H16 119.6
C9 N4 C17 121.4(3)
C9 N4 H4 119.3
C17 N4 H4 119.3
N4 C17 C18 113.4(3)
N4 C17 C19 110.0(3)
C18 C17 C19 110.8(3)
N4 C17 H17 107.5
C18 C17 H17 107.5
C19 C17 H17 107.5
O5 C18 N5 123.2(4)
O5 C18 C17 118.4(4)
N5 C18 C17 118.4(3)
O6 C19 C17 109.0(3)
O6 C19 H19A 109.9
C17 C19 H19A 109.9
O6 C19 H19B 109.9
C17 C19 H19B 109.9
H19A C19 H19B 108.3
C19 O6 H6 109.5
C18 N5 C20 122.8(3)
C18 N5 H5 118.6
C20 N5 H5 118.6
N5 C20 C23 108.7(3)
N5 C20 C22 110.5(4)
C23 C20 C22 110.6(4)
N5 C20 C21 110.7(3)
C23 C20 C21 106.3(4)
C22 C20 C21 109.9(3)
O7 C21 N6 122.5(4)
O7 C21 C20 119.3(3)
N6 C21 C20 118.0(3)
C20 C22 H22A 109.5
C20 C22 H22B 109.5
H22A C22 H22B 109.5
C20 C22 H22C 109.5
H22A C22 H22C 109.5
H22B C22 H22C 109.5
C20 C23 H23A 109.5
C20 C23 H23B 109.5
H23A C23 H23B 109.5
C20 C23 H23C 109.5
H23A C23 H23C 109.5
H23B C23 H23C 109.5
C21 N6 C24 122.8(3)
C21 N6 H6D 118.6
C24 N6 H6D 118.6
N6 C24 C25 114.1(3)
N6 C24 C26 109.9(3)
C25 C24 C26 109.5(3)
N6 C24 H24 107.7
C25 C24 H24 107.7
C26 C24 H24 107.7
O8 C25 N7 123.2(4)
O8 C25 C24 119.7(4)
N7 C25 C24 117.1(3)
C27 C26 C24 111.8(3)
C27 C26 H26A 109.3
C24 C26 H26A 109.3
C27 C26 H26B 109.3
C24 C26 H26B 109.3
H26A C26 H26B 107.9
C28 C27 C32 118.5(5)
C28 C27 C26 121.0(5)
C32 C27 C26 120.4(4)
C27 C28 C29 120.5(6)
C27 C28 H28 119.8
C29 C28 H28 119.8
C30 C29 C28 120.1(6)
C30 C29 H29 120.0
C28 C29 H29 120.0
C31 C30 C29 120.0(5)
C31 C30 H30 120.0
C29 C30 H30 120.0
C30 C31 C32 120.2(5)
C30 C31 H31 119.9
C32 C31 H31 119.9
C27 C32 C31 120.7(5)
C27 C32 H32 119.7
C31 C32 H32 119.7
C25 N7 C33 123.4(3)
C25 N7 H7 118.3
C33 N7 H7 118.3
N7 C33 C34 110.6(3)
N7 C33 C35 107.3(3)
C34 C33 C35 108.9(4)
N7 C33 C36 110.5(3)
C34 C33 C36 112.9(3)
C35 C33 C36 106.3(3)
C33 C34 H34A 109.5
C33 C34 H34B 109.5
H34A C34 H34B 109.5
C33 C34 H34C 109.5
H34A C34 H34C 109.5
H34B C34 H34C 109.5
C33 C35 H35A 109.5
C33 C35 H35B 109.5
H35A C35 H35B 109.5
C33 C35 H35C 109.5
H35A C35 H35C 109.5
H35B C35 H35C 109.5
O9 C36 O10 124.1(4)
O9 C36 C33 118.1(3)
O10 C36 C33 117.7(3)
C37 N8 H8A 109.5
C37 N8 H8B 109.5
H8A N8 H8B 109.5
C37 N8 H8C 109.5
H8A N8 H8C 109.5
H8B N8 H8C 109.5
N8 C37 C39 108.9(3)
N8 C37 C38 108.5(3)
C39 C37 C38 114.1(3)
N8 C37 H37 108.4
C39 C37 H37 108.4
C38 C37 H37 108.4
O11 C38 N9 123.8(4)
O11 C38 C37 121.6(4)
N9 C38 C37 114.5(4)
O12 C39 C37 108.2(3)
O12 C39 H39A 110.1
C37 C39 H39A 110.1
O12 C39 H39B 110.1
C37 C39 H39B 110.1
H39A C39 H39B 108.4
C39 O12 H12A 109.5
C38 N9 C40 123.6(3)
C38 N9 H9 118.2
C40 N9 H9 118.2
N9 C40 C43 110.1(3)
N9 C40 C42 107.2(3)
C43 C40 C42 110.5(4)
N9 C40 C41 111.1(3)
C43 C40 C41 110.3(3)
C42 C40 C41 107.4(3)
O13 C41 N10 123.1(4)
O13 C41 C40 120.0(3)
N10 C41 C40 116.7(3)
C40 C42 H42A 109.5
C40 C42 H42B 109.5
H42A C42 H42B 109.5
C40 C42 H42C 109.5
H42A C42 H42C 109.5
H42B C42 H42C 109.5
C40 C43 H43A 109.5
C40 C43 H43B 109.5
H43A C43 H43B 109.5
C40 C43 H43C 109.5
H43A C43 H43C 109.5
H43B C43 H43C 109.5
C41 N10 C44 121.9(3)
C41 N10 H10C 119.1
C44 N10 H10C 119.1
N10 C44 C45 112.6(3)
N10 C44 C46 111.1(3)
C45 C44 C46 111.3(3)
N10 C44 H44 107.2
C45 C44 H44 107.2
C46 C44 H44 107.2
O14 C45 N11 122.1(4)
O14 C45 C44 121.1(3)
N11 C45 C44 116.6(3)
C47 C46 C44 111.7(3)
C47 C46 H46A 109.3
C44 C46 H46A 109.3
C47 C46 H46B 109.3
C44 C46 H46B 109.3
H46A C46 H46B 107.9
C48 C47 C52 120.0
C48 C47 C46 120.9(3)
C52 C47 C46 119.1(3)
C47 C48 C49 120.0
C47 C48 H48 120.0
C49 C48 H48 120.0
C50 C49 C48 120.0
C50 C49 H49 120.0
C48 C49 H49 120.0
C49 C50 C51 120.0
C49 C50 H50 120.0
C51 C50 H50 120.0
C52 C51 C50 120.0
C52 C51 H51 120.0
C50 C51 H51 120.0
C51 C52 C47 120.0
C51 C52 H52 120.0
C47 C52 H52 120.0
C45 N11 C53 120.9(3)
C45 N11 H11 119.5
C53 N11 H11 119.5
N11 C53 C55 111.0(3)
N11 C53 C54 113.6(3)
C55 C53 C54 109.2(3)
N11 C53 H53 107.6
C55 C53 H53 107.6
C54 C53 H53 107.6
O15 C54 N12 123.4(4)
O15 C54 C53 117.8(4)
N12 C54 C53 118.7(3)
O16 C55 C53 108.8(3)
O16 C55 H55A 109.9
C53 C55 H55A 109.9
O16 C55 H55B 109.9
C53 C55 H55B 109.9
H55A C55 H55B 108.3
C55 O16 H16A 109.5
C54 N12 C56 121.4(3)
C54 N12 H12B 119.3
C56 N12 H12B 119.3
N12 C56 C58 109.0(3)
N12 C56 C59 110.9(4)
C58 C56 C59 110.0(3)
N12 C56 C57 110.4(3)
C58 C56 C57 106.4(4)
C59 C56 C57 110.0(3)
O17 C57 N13 123.4(4)
O17 C57 C56 120.5(3)
N13 C57 C56 116.0(4)
C56 C58 H58A 109.5
C56 C58 H58B 109.5
H58A C58 H58B 109.5
C56 C58 H58C 109.5
H58A C58 H58C 109.5
H58B C58 H58C 109.5
C56 C59 H59A 109.5
C56 C59 H59B 109.5
H59A C59 H59B 109.5
C56 C59 H59C 109.5
H59A C59 H59C 109.5
H59B C59 H59C 109.5
C57 N13 C60 122.9(4)
C57 N13 H13A 118.6
C60 N13 H13A 118.6
N13 C60 C62 109.5(3)
N13 C60 C61 112.8(3)
C62 C60 C61 109.4(3)
N13 C60 H60 108.3
C62 C60 H60 108.3
C61 C60 H60 108.3
O18 C61 N14 123.7(4)
O18 C61 C60 118.9(4)
N14 C61 C60 117.4(3)
C63 C62 C60 112.0(3)
C63 C62 H62A 109.2
C60 C62 H62A 109.2
C63 C62 H62B 109.2
C60 C62 H62B 109.2
H62A C62 H62B 107.9
C64 C63 C68 118.1(5)
C64 C63 C62 121.3(4)
C68 C63 C62 120.6(4)
C63 C64 C65 121.3(6)
C63 C64 H64 119.4
C65 C64 H64 119.4
C66 C65 C64 119.1(6)
C66 C65 H65 120.4
C64 C65 H65 120.4
C67 C66 C65 121.0(5)
C67 C66 H66 119.5
C65 C66 H66 119.5
C66 C67 C68 119.6(5)
C66 C67 H67 120.2
C68 C67 H67 120.2
C67 C68 C63 120.9(5)
C67 C68 H68 119.5
C63 C68 H68 119.5
C61 N14 C69 123.2(3)
C61 N14 H14A 118.4
C69 N14 H14A 118.4
N14 C69 C72 106.7(3)
N14 C69 C71 110.3(3)
C72 C69 C71 108.9(3)
N14 C69 C70 110.4(3)
C72 C69 C70 107.4(3)
C71 C69 C70 112.9(3)
O19 C70 O20 124.2(4)
O19 C70 C69 118.7(3)
O20 C70 C69 117.0(3)
C69 C71 H71A 109.5
C69 C71 H71B 109.5
H71A C71 H71B 109.5
C69 C71 H71C 109.5
H71A C71 H71C 109.5
H71B C71 H71C 109.5
C69 C72 H72A 109.5
C69 C72 H72B 109.5
H72A C72 H72B 109.5
C69 C72 H72C 109.5
H72A C72 H72C 109.5
H72B C72 H72C 109.5
H73A O73 H73B 105(3)
H74A O74 H74B 109(3)
H75A O75 H75B 104(3)
H76A O76 H76B 106(3)
H77A O77 H77B 99(3)
H78A O78 H78B 108(3)
H79A O79 H79B 106(3)
H80A O80 H80B 102(3)
H81A O81 H81B 105(3)
H82A O82 H82B 108(3)

loop_
_geom_bond_atom_site_label_1
_geom_bond_atom_site_label_2
_geom_bond_distance
N1 C1 1.479(6)
N1 H1A 0.9100
N1 H1B 0.9100
N1 H1C 0.9100
C1 C2 1.507(6)
C1 C3 1.548(6)
C1 H1 1.0000
C2 O1 1.239(5)
C2 N2 1.344(5)
C3 O2 1.419(6)
C3 H3A 0.9900
C3 H3B 0.9900
O2 H2 0.8400
N2 C4 1.467(6)
N2 H2A 0.8800
C4 C7 1.528(7)
C4 C6 1.528(6)
C4 C5 1.541(6)
C5 O3 1.217(5)
C5 N3 1.354(5)
C6 H6A 0.9800
C6 H6B 0.9800
C6 H6C 0.9800
C7 H7A 0.9800
C7 H7B 0.9800
C7 H7C 0.9800
N3 C8 1.462(5)
N3 H3 0.8800
C8 C10 1.536(5)
C8 C9 1.539(5)
C8 H8 1.0000
C9 O4 1.232(5)
C9 N4 1.334(5)
C10 C11 1.507(6)
C10 H10A 0.9900
C10 H10B 0.9900
C11 C16 1.387(7)
C11 C12 1.399(6)
C12 C13 1.378(6)
C12 H12 0.9500
C13 C14 1.386(7)
C13 H13 0.9500
C14 C15 1.377(8)
C14 H14 0.9500
C15 C16 1.393(7)
C15 H15 0.9500
C16 H16 0.9500
N4 C17 1.459(5)
N4 H4 0.8800
C17 C18 1.525(5)
C17 C19 1.526(6)
C17 H17 1.0000
C18 O5 1.245(5)
C18 N5 1.334(5)
C19 O6 1.420(5)
C19 H19A 0.9900
C19 H19B 0.9900
O6 H6 0.8400
N5 C20 1.476(5)
N5 H5 0.8800
C20 C23 1.525(7)
C20 C22 1.530(6)
C20 C21 1.543(6)
C21 O7 1.237(5)
C21 N6 1.328(5)
C22 H22A 0.9800
C22 H22B 0.9800
C22 H22C 0.9800
C23 H23A 0.9800
C23 H23B 0.9800
C23 H23C 0.9800
N6 C24 1.448(5)
N6 H6D 0.8800
C24 C25 1.527(6)
C24 C26 1.543(6)
C24 H24 1.0000
C25 O8 1.235(5)
C25 N7 1.340(5)
C26 C27 1.515(6)
C26 H26A 0.9900
C26 H26B 0.9900
C27 C28 1.386(8)
C27 C32 1.388(7)
C28 C29 1.394(9)
C28 H28 0.9500
C29 C30 1.384(10)
C29 H29 0.9500
C30 C31 1.363(9)
C30 H30 0.9500
C31 C32 1.396(7)
C31 H31 0.9500
C32 H32 0.9500
N7 C33 1.461(5)
N7 H7 0.8800
C33 C34 1.533(5)
C33 C35 1.534(6)
C33 C36 1.536(6)
C34 H34A 0.9800
C34 H34B 0.9800
C34 H34C 0.9800
C35 H35A 0.9800
C35 H35B 0.9800
C35 H35C 0.9800
C36 O9 1.244(5)
C36 O10 1.277(5)
N8 C37 1.484(5)
N8 H8A 0.9100
N8 H8B 0.9100
N8 H8C 0.9100
C37 C39 1.530(6)
C37 C38 1.535(6)
C37 H37 1.0000
C38 O11 1.237(5)
C38 N9 1.336(5)
C39 O12 1.413(5)
C39 H39A 0.9900
C39 H39B 0.9900
O12 H12A 0.8400
N9 C40 1.469(5)
N9 H9 0.8800
C40 C43 1.521(5)
C40 C42 1.533(6)
C40 C41 1.537(6)
C41 O13 1.241(5)
C41 N10 1.333(5)
C42 H42A 0.9800
C42 H42B 0.9800
C42 H42C 0.9800
C43 H43A 0.9800
C43 H43B 0.9800
C43 H43C 0.9800
N10 C44 1.459(5)
N10 H10C 0.8800
C44 C45 1.526(6)
C44 C46 1.548(5)
C44 H44 1.0000
C45 O14 1.234(5)
C45 N11 1.350(5)
C46 C47 1.517(5)
C46 H46A 0.9900
C46 H46B 0.9900
C47 C48 1.3900
C47 C52 1.3900
C48 C49 1.3900
C48 H48 0.9500
C49 C50 1.3900
C49 H49 0.9500
C50 C51 1.3900
C50 H50 0.9500
C51 C52 1.3900
C51 H51 0.9500
C52 H52 0.9500
N11 C53 1.448(5)
N11 H11 0.8800
C53 C55 1.527(6)
C53 C54 1.533(6)
C53 H53 1.0000
C54 O15 1.235(5)
C54 N12 1.340(5)
C55 O16 1.405(5)
C55 H55A 0.9900
C55 H55B 0.9900
O16 H16A 0.8400
N12 C56 1.471(5)
N12 H12B 0.8800
C56 C58 1.524(6)
C56 C59 1.539(6)
C56 C57 1.552(6)
C57 O17 1.231(5)
C57 N13 1.330(5)
C58 H58A 0.9800
C58 H58B 0.9800
C58 H58C 0.9800
C59 H59A 0.9800
C59 H59B 0.9800
C59 H59C 0.9800
N13 C60 1.463(5)
N13 H13A 0.8800
C60 C62 1.530(6)
C60 C61 1.534(6)
C60 H60 1.0000
C61 O18 1.240(5)
C61 N14 1.344(5)
C62 C63 1.518(6)
C62 H62A 0.9900
C62 H62B 0.9900
C63 C64 1.390(7)
C63 C68 1.391(6)
C64 C65 1.391(8)
C64 H64 0.9500
C65 C66 1.379(8)
C65 H65 0.9500
C66 C67 1.370(8)
C66 H66 0.9500
C67 C68 1.390(7)
C67 H67 0.9500
C68 H68 0.9500
N14 C69 1.466(5)
N14 H14A 0.8800
C69 C72 1.526(6)
C69 C71 1.536(5)
C69 C70 1.546(6)
C70 O19 1.257(5)
C70 O20 1.267(5)
C71 H71A 0.9800
C71 H71B 0.9800
C71 H71C 0.9800
C72 H72A 0.9800
C72 H72B 0.9800
C72 H72C 0.9800
O73 H73A 0.840(14)
O73 H73B 0.838(14)
O74 H74A 0.827(14)
O74 H74B 0.838(14)
O75 H75A 0.853(14)
O75 H75B 0.849(14)
O76 H76A 0.841(14)
O76 H76B 0.844(14)
O77 H77A 0.862(14)
O77 H77B 0.863(14)
O78 H78A 0.839(14)
O78 H78B 0.838(14)
O79 H79A 0.842(14)
O79 H79B 0.843(14)
O80 H80A 0.847(14)
O80 H80B 0.847(14)
O81 H81A 0.843(14)
O81 H81B 0.840(14)
O82 H82A 0.841(14)
O82 H82B 0.841(14)

loop_
_geom_torsion_atom_site_label_1
_geom_torsion_atom_site_label_2
_geom_torsion_atom_site_label_3
_geom_torsion_atom_site_label_4
_geom_torsion
N1 C1 C2 O1 -8.2(5)
C3 C1 C2 O1 114.0(4)
N1 C1 C2 N2 176.0(3)
C3 C1 C2 N2 -61.7(5)
N1 C1 C3 O2 77.1(5)
C2 C1 C3 O2 -43.4(5)
O1 C2 N2 C4 3.1(6)
C1 C2 N2 C4 178.8(4)
C2 N2 C4 C7 70.3(5)
C2 N2 C4 C6 -168.7(4)
C2 N2 C4 C5 -52.1(5)
N2 C4 C5 O3 147.2(4)
C7 C4 C5 O3 24.3(5)
C6 C4 C5 O3 -95.7(5)
N2 C4 C5 N3 -37.1(5)
C7 C4 C5 N3 -160.1(4)
C6 C4 C5 N3 79.9(5)
O3 C5 N3 C8 4.2(6)
C4 C5 N3 C8 -171.2(3)
C5 N3 C8 C10 135.0(4)
C5 N3 C8 C9 -99.1(4)
N3 C8 C9 O4 -161.1(3)
C10 C8 C9 O4 -35.4(5)
N3 C8 C9 N4 22.9(5)
C10 C8 C9 N4 148.7(4)
N3 C8 C10 C11 -65.8(5)
C9 C8 C10 C11 167.5(3)
C8 C10 C11 C16 -86.6(5)
C8 C10 C11 C12 92.7(5)
C16 C11 C12 C13 1.3(7)
C10 C11 C12 C13 -178.1(4)
C11 C12 C13 C14 0.0(7)
C12 C13 C14 C15 -1.4(7)
C13 C14 C15 C16 1.4(8)
C12 C11 C16 C15 -1.3(7)
C10 C11 C16 C15 178.1(5)
C14 C15 C16 C11 0.0(8)
O4 C9 N4 C17 5.4(6)
C8 C9 N4 C17 -178.8(3)
C9 N4 C17 C18 -51.0(5)
C9 N4 C17 C19 -175.7(3)
N4 C17 C18 O5 142.4(3)
C19 C17 C18 O5 -93.3(4)
N4 C17 C18 N5 -39.8(5)
C19 C17 C18 N5 84.5(4)
N4 C17 C19 O6 60.7(4)
C18 C17 C19 O6 -65.5(4)
O5 C18 N5 C20 3.0(6)
C17 C18 N5 C20 -174.7(3)
C18 N5 C20 C23 -177.1(4)
C18 N5 C20 C22 61.4(5)
C18 N5 C20 C21 -60.7(5)
N5 C20 C21 O7 162.6(4)
C23 C20 C21 O7 -79.5(5)
C22 C20 C21 O7 40.2(5)
N5 C20 C21 N6 -21.9(5)
C23 C20 C21 N6 96.0(4)
C22 C20 C21 N6 -144.3(4)
O7 C21 N6 C24 2.4(6)
C20 C21 N6 C24 -173.0(4)
C21 N6 C24 C25 -110.4(4)
C21 N6 C24 C26 126.1(4)
N6 C24 C25 O8 176.1(3)
C26 C24 C25 O8 -60.2(5)
N6 C24 C25 N7 -4.8(5)
C26 C24 C25 N7 118.9(4)
N6 C24 C26 C27 -57.4(4)
C25 C24 C26 C27 176.5(4)
C24 C26 C27 C28 108.0(6)
C24 C26 C27 C32 -68.9(5)
C32 C27 C28 C29 -1.7(10)
C26 C27 C28 C29 -178.6(6)
C27 C28 C29 C30 0.6(11)
C28 C29 C30 C31 0.0(11)
C29 C30 C31 C32 0.5(10)
C28 C27 C32 C31 2.2(8)
C26 C27 C32 C31 179.2(4)
C30 C31 C32 C27 -1.6(8)
O8 C25 N7 C33 1.9(6)
C24 C25 N7 C33 -177.2(3)
C25 N7 C33 C34 65.9(5)
C25 N7 C33 C35 -175.4(4)
C25 N7 C33 C36 -59.9(5)
N7 C33 C36 O9 145.2(4)
C34 C33 C36 O9 20.7(5)
C35 C33 C36 O9 -98.7(4)
N7 C33 C36 O10 -38.0(5)
C34 C33 C36 O10 -162.5(4)
C35 C33 C36 O10 78.1(4)
N8 C37 C38 O11 -13.0(5)
C39 C37 C38 O11 108.6(4)
N8 C37 C38 N9 167.9(3)
C39 C37 C38 N9 -70.5(5)
N8 C37 C39 O12 61.5(4)
C38 C37 C39 O12 -59.9(5)
O11 C38 N9 C40 12.3(6)
C37 C38 N9 C40 -168.6(3)
C38 N9 C40 C43 69.2(5)
C38 N9 C40 C42 -170.5(4)
C38 N9 C40 C41 -53.4(5)
N9 C40 C41 O13 140.0(4)
C43 C40 C41 O13 17.5(5)
C42 C40 C41 O13 -103.0(4)
N9 C40 C41 N10 -44.3(4)
C43 C40 C41 N10 -166.8(3)
C42 C40 C41 N10 72.7(4)
O13 C41 N10 C44 4.4(6)
C40 C41 N10 C44 -171.2(3)
C41 N10 C44 C45 -97.9(4)
C41 N10 C44 C46 136.5(4)
N10 C44 C45 O14 -155.1(3)
C46 C44 C45 O14 -29.6(5)
N10 C44 C45 N11 29.2(5)
C46 C44 C45 N11 154.7(3)
N10 C44 C46 C47 -55.5(4)
C45 C44 C46 C47 178.2(3)
C44 C46 C47 C48 101.8(4)
C44 C46 C47 C52 -76.1(4)
C52 C47 C48 C49 0.0
C46 C47 C48 C49 -177.8(3)
C47 C48 C49 C50 0.0
C48 C49 C50 C51 0.0
C49 C50 C51 C52 0.0
C50 C51 C52 C47 0.0
C48 C47 C52 C51 0.0
C46 C47 C52 C51 177.9(3)
O14 C45 N11 C53 7.4(6)
C44 C45 N11 C53 -177.0(3)
C45 N11 C53 C55 179.8(3)
C45 N11 C53 C54 -56.8(5)
N11 C53 C54 O15 147.2(3)
C55 C53 C54 O15 -88.3(4)
N11 C53 C54 N12 -33.6(5)
C55 C53 C54 N12 90.9(4)
N11 C53 C55 O16 64.1(5)
C54 C53 C55 O16 -61.9(4)
O15 C54 N12 C56 -0.7(6)
C53 C54 N12 C56 -179.9(3)
C54 N12 C56 C58 -174.9(3)
C54 N12 C56 C59 63.8(5)
C54 N12 C56 C57 -58.4(5)
N12 C56 C57 O17 156.8(4)
C58 C56 C57 O17 -85.1(5)
C59 C56 C57 O17 34.0(5)
N12 C56 C57 N13 -26.5(5)
C58 C56 C57 N13 91.7(4)
C59 C56 C57 N13 -149.2(4)
O17 C57 N13 C60 3.3(6)
C56 C57 N13 C60 -173.3(3)
C57 N13 C60 C62 131.8(4)
C57 N13 C60 C61 -106.0(4)
N13 C60 C61 O18 -180.0(4)
C62 C60 C61 O18 -57.8(5)
N13 C60 C61 N14 -0.4(5)
C62 C60 C61 N14 121.8(4)
N13 C60 C62 C63 -59.8(4)
C61 C60 C62 C63 176.0(3)
C60 C62 C63 C64 105.8(5)
C60 C62 C63 C68 -71.7(5)
C68 C63 C64 C65 -0.1(9)
C62 C63 C64 C65 -177.7(6)
C63 C64 C65 C66 -1.1(11)
C64 C65 C66 C67 0.9(11)
C65 C66 C67 C68 0.7(9)
C66 C67 C68 C63 -2.1(7)
C64 C63 C68 C67 1.7(7)
C62 C63 C68 C67 179.3(4)
O18 C61 N14 C69 3.7(6)
C60 C61 N14 C69 -175.9(3)
C61 N14 C69 C72 177.0(4)
C61 N14 C69 C71 58.8(5)
C61 N14 C69 C70 -66.7(4)
N14 C69 C70 O19 146.5(3)
C72 C69 C70 O19 -97.6(4)
C71 C69 C70 O19 22.5(5)
N14 C69 C70 O20 -36.6(5)
C72 C69 C70 O20 79.3(4)
C71 C69 C70 O20 -160.7(4)
